data_4076897
loop_
_publ_author_name
'Yoshimitsu, Shin-ichi'
'Hikichi, Shiro'
'Akita, Munetaka'

_publ_section_title
;
 Synthesis and Characterization of Coordinatively Unsaturated Alkynyl- and
 Aryl-Cobalt Complexes with 15 Valence Electrons, TpiPr2Co&#x2212;R,
 Bearing the Hydrotris(3,5-diisopropylpyrazolyl)borato Ligand (TpiPr2)
;
_journal_issue 18
_journal_name_full Organometallics
_journal_page_first 3762
_journal_paper_doi 10.1021/om020268u
_journal_volume 21
_journal_year 2002
_chemical_formula_sum 'C45 H61 B Co N6 O Si'
_chemical_formula_weight 799.83
_chemical_name_common 'compound 5'
_chemical_name_systematic
;
  ?
;
_space_group_IT_number 14
_symmetry_space_group_name_Hall '-P 2ybc'
_symmetry_space_group_name_H-M 'P 1 21/c 1'
_atom_sites_solution_hydrogens geom
_atom_sites_solution_primary direct
_atom_sites_solution_secondary difmap
_audit_creation_method SHELXL-97
_cell_angle_alpha 90.00
_cell_angle_beta 95.902(4)
_cell_angle_gamma 90.00
_cell_formula_units_Z 4
_cell_length_a 9.4764(19)
_cell_length_b 24.278(3)
_cell_length_c 19.695(4)
_cell_measurement_temperature 213(2)
_cell_volume 4507.2(14)
_computing_structure_refinement 'SHELXL-97 (Sheldrick, 1997)'
_computing_structure_solution 'SHELXS-97 (Sheldrick, 1990)'
_diffrn_ambient_temperature 213(2)
_diffrn_measured_fraction_theta_full 0.882
_diffrn_measured_fraction_theta_max 0.882
_diffrn_radiation_monochromator graphite
_diffrn_radiation_source 'fine-focus sealed tube'
_diffrn_radiation_type MoK\a
_diffrn_radiation_wavelength 0.71069
_diffrn_reflns_av_R_equivalents 0.0000
_diffrn_reflns_av_sigmaI/netI 0.4272
_diffrn_reflns_limit_h_max 11
_diffrn_reflns_limit_h_min 0
_diffrn_reflns_limit_k_max 28
_diffrn_reflns_limit_k_min 0
_diffrn_reflns_limit_l_max 24
_diffrn_reflns_limit_l_min -24
_diffrn_reflns_number 9117
_diffrn_reflns_theta_full 27.48
_diffrn_reflns_theta_max 27.48
_diffrn_reflns_theta_min 1.34
_exptl_absorpt_coefficient_mu 0.447
_exptl_crystal_density_diffrn 1.179
_exptl_crystal_density_method 'not measured'
_exptl_crystal_F_000 1708
_refine_diff_density_max 1.639
_refine_diff_density_min -1.515
_refine_diff_density_rms 0.112
_refine_ls_extinction_method none
_refine_ls_goodness_of_fit_ref 1.033
_refine_ls_hydrogen_treatment mixed
_refine_ls_matrix_type full
_refine_ls_number_parameters 496
_refine_ls_number_reflns 9117
_refine_ls_number_restraints 0
_refine_ls_restrained_S_all 1.033
_refine_ls_R_factor_all 0.3054
_refine_ls_R_factor_gt 0.1300
_refine_ls_shift/su_max 0.024
_refine_ls_shift/su_mean 0.002
_refine_ls_structure_factor_coef Fsqd
_refine_ls_weighting_details 'calc w=1/[\s^2^(Fo^2^)+(0.1000P)^2^+0.0000P] where P=(Fo^2^+2Fc^2^)/3'
_refine_ls_weighting_scheme calc
_refine_ls_wR_factor_gt 0.2642
_refine_ls_wR_factor_ref 0.3118
_reflns_number_gt 2918
_reflns_number_total 9117
_reflns_threshold_expression >2sigma(I)
_cod_data_source_file om020268u.cif
_cod_data_source_block shelxl
_cod_original_cell_volume 4507.2(15)
_cod_database_code 4076897

loop_
_symmetry_equiv_pos_as_xyz
'x, y, z'
'-x, y+1/2, -z+1/2'
'-x, -y, -z'
'x, -y-1/2, z-1/2'

loop_
_atom_site_label
_atom_site_type_symbol
_atom_site_fract_x
_atom_site_fract_y
_atom_site_fract_z
_atom_site_U_iso_or_equiv
_atom_site_adp_type
_atom_site_occupancy
_atom_site_symmetry_multiplicity
_atom_site_calc_flag
Co1 Co 0.07059(13) 0.65150(5) 0.63505(7) 0.0400(4) Uani 1 1 d
Si1 Si 0.0252(3) 0.76516(11) 0.54128(16) 0.0443(7) Uani 1 1 d
O1 O 0.0082(7) 0.7078(3) 0.5765(4) 0.057(2) Uani 1 1 d
N11 N 0.1999(7) 0.6611(3) 0.7247(4) 0.041(2) Uani 1 1 d
N12 N 0.2277(8) 0.6111(3) 0.7588(4) 0.040(2) Uani 1 1 d
N21 N -0.0714(8) 0.6044(3) 0.6801(4) 0.0376(19) Uani 1 1 d
N22 N -0.0116(8) 0.5666(3) 0.7240(4) 0.044(2) Uani 1 1 d
N31 N 0.1746(8) 0.5827(3) 0.6054(4) 0.042(2) Uani 1 1 d
N32 N 0.1984(8) 0.5457(3) 0.6569(4) 0.043(2) Uani 1 1 d
C11 C 0.2663(11) 0.7022(4) 0.7605(5) 0.047(3) Uani 1 1 d
C12 C 0.3385(11) 0.6771(4) 0.8202(5) 0.049(3) Uani 1 1 d
C13 C 0.3125(11) 0.6214(4) 0.8157(5) 0.048(3) Uani 1 1 d
C14 C 0.2528(12) 0.7602(4) 0.7416(6) 0.056(3) Uani 1 1 d
C15 C 0.170(2) 0.7905(5) 0.7911(9) 0.131(7) Uani 1 1 d
C16 C 0.4003(16) 0.7851(6) 0.7397(10) 0.142(8) Uani 1 1 d
C17 C 0.3620(13) 0.5752(4) 0.8653(6) 0.062(3) Uani 1 1 d
C18 C 0.2650(14) 0.5701(5) 0.9221(7) 0.077(4) Uani 1 1 d
C19 C 0.5164(12) 0.5901(6) 0.8988(7) 0.091(5) Uani 1 1 d
C21 C -0.2151(9) 0.6028(4) 0.6841(6) 0.048(3) Uani 1 1 d
C22 C -0.2396(10) 0.5629(4) 0.7309(5) 0.043(3) Uani 1 1 d
C23 C -0.1105(10) 0.5382(4) 0.7568(5) 0.045(3) Uani 1 1 d
C24 C -0.3101(10) 0.6376(4) 0.6377(6) 0.050(3) Uani 1 1 d
C25 C -0.3111(11) 0.6216(5) 0.5655(6) 0.060(3) Uani 1 1 d
C26 C -0.4621(11) 0.6383(5) 0.6617(7) 0.074(4) Uani 1 1 d
C27 C -0.0810(10) 0.4947(4) 0.8062(6) 0.054(3) Uani 1 1 d
C28 C -0.1116(14) 0.4386(5) 0.7727(8) 0.090(5) Uani 1 1 d
C29 C -0.1635(18) 0.5017(6) 0.8685(7) 0.112(6) Uani 1 1 d
C31 C 0.2145(10) 0.5623(4) 0.5488(4) 0.039(2) Uani 1 1 d
C32 C 0.2734(10) 0.5101(4) 0.5646(5) 0.047(3) Uani 1 1 d
C33 C 0.2634(9) 0.4997(4) 0.6333(5) 0.036(2) Uani 1 1 d
C34 C 0.1974(12) 0.5896(5) 0.4840(5) 0.056(3) Uani 1 1 d
C35 C 0.3210(15) 0.5877(8) 0.4432(9) 0.134(7) Uani 1 1 d
C36 C 0.0678(18) 0.5699(11) 0.4375(9) 0.206(13) Uani 1 1 d
C37 C 0.3107(10) 0.4514(4) 0.6770(5) 0.048(3) Uani 1 1 d
C38 C 0.4536(12) 0.4630(5) 0.7166(6) 0.068(3) Uani 1 1 d
C39 C 0.3168(12) 0.3992(4) 0.6345(6) 0.063(3) Uani 1 1 d
C41 C -0.0560(11) 0.7689(4) 0.4517(6) 0.052(3) Uani 1 1 d
C42 C -0.0148(12) 0.8049(5) 0.4032(6) 0.061(3) Uani 1 1 d
C43 C -0.0842(16) 0.8159(6) 0.3412(7) 0.084(4) Uani 1 1 d
C44 C -0.2088(16) 0.7859(6) 0.3230(6) 0.076(4) Uani 1 1 d
C45 C -0.2602(14) 0.7501(5) 0.3665(7) 0.079(4) Uani 1 1 d
C46 C -0.1862(12) 0.7413(4) 0.4313(6) 0.061(3) Uani 1 1 d
C51 C 0.2164(11) 0.7853(5) 0.5412(6) 0.053(3) Uani 1 1 d
C52 C 0.3036(11) 0.7508(4) 0.5060(8) 0.078(4) Uani 1 1 d
C53 C 0.4502(13) 0.7621(6) 0.5082(8) 0.087(4) Uani 1 1 d
C54 C 0.5037(13) 0.8061(7) 0.5425(8) 0.095(5) Uani 1 1 d
C55 C 0.4244(13) 0.8437(6) 0.5760(8) 0.091(5) Uani 1 1 d
C56 C 0.2777(12) 0.8306(6) 0.5744(7) 0.074(4) Uani 1 1 d
C61 C -0.0711(11) 0.8202(4) 0.5858(6) 0.047(3) Uani 1 1 d
C62 C -0.1248(13) 0.8102(5) 0.6491(6) 0.064(3) Uani 1 1 d
C63 C -0.2052(14) 0.8478(7) 0.6790(8) 0.088(5) Uani 1 1 d
C64 C -0.2327(13) 0.8994(7) 0.6492(9) 0.091(5) Uani 1 1 d
C65 C -0.1835(14) 0.9112(5) 0.5868(9) 0.087(5) Uani 1 1 d
C66 C -0.1021(11) 0.8714(4) 0.5568(6) 0.057(3) Uani 1 1 d
B1 B 0.1585(12) 0.5578(5) 0.7300(6) 0.045(3) Uani 1 1 d
H1 H 0.3952 0.6956 0.8584 0.065 Uiso 1 1 d
H2 H 0.2018 0.7634 0.6965 0.072 Uiso 1 1 d
H3 H 0.2153 0.7881 0.8365 0.140 Uiso 1 1 d
H4 H 0.1555 0.8284 0.7795 0.140 Uiso 1 1 d
H5 H 0.0754 0.7741 0.7917 0.140 Uiso 1 1 d
H6 H 0.4563 0.7808 0.7831 0.160 Uiso 1 1 d
H7 H 0.4526 0.7648 0.7067 0.160 Uiso 1 1 d
H8 H 0.3999 0.8224 0.7270 0.160 Uiso 1 1 d
H9 H 0.3629 0.5395 0.8428 0.080 Uiso 1 1 d
H10 H 0.2658 0.6042 0.9468 0.088 Uiso 1 1 d
H11 H 0.1693 0.5630 0.9034 0.088 Uiso 1 1 d
H12 H 0.2945 0.5414 0.9532 0.088 Uiso 1 1 d
H13 H 0.5545 0.5633 0.9318 0.106 Uiso 1 1 d
H14 H 0.5817 0.5931 0.8647 0.106 Uiso 1 1 d
H15 H 0.5166 0.6251 0.9221 0.106 Uiso 1 1 d
H16 H -0.3320 0.5534 0.7447 0.050 Uiso 1 1 d
H17 H -0.2744 0.6750 0.6405 0.070 Uiso 1 1 d
H18 H -0.3422 0.5840 0.5575 0.067 Uiso 1 1 d
H19 H -0.3726 0.6444 0.5346 0.067 Uiso 1 1 d
H20 H -0.2174 0.6240 0.5494 0.067 Uiso 1 1 d
H21 H -0.4575 0.6542 0.7078 0.099 Uiso 1 1 d
H22 H -0.5258 0.6612 0.6333 0.099 Uiso 1 1 d
H23 H -0.4996 0.6027 0.6637 0.099 Uiso 1 1 d
H24 H 0.0200 0.4950 0.8219 0.061 Uiso 1 1 d
H25 H -0.2128 0.4373 0.7549 0.108 Uiso 1 1 d
H26 H -0.0599 0.4339 0.7335 0.108 Uiso 1 1 d
H27 H -0.0938 0.4090 0.8025 0.108 Uiso 1 1 d
H28 H -0.1414 0.5351 0.8915 0.121 Uiso 1 1 d
H29 H -0.2635 0.5002 0.8548 0.121 Uiso 1 1 d
H30 H -0.1425 0.4716 0.9008 0.121 Uiso 1 1 d
H31 H 0.1863 0.5262 0.7610 0.057 Uiso 1 1 d
H32 H 0.3132 0.4850 0.5334 0.055 Uiso 1 1 d
H33 H 0.1807 0.6290 0.4922 0.070 Uiso 1 1 d
H34 H 0.3362 0.5495 0.4300 0.168 Uiso 1 1 d
H35 H 0.3067 0.6086 0.4023 0.168 Uiso 1 1 d
H36 H 0.4058 0.5996 0.4691 0.168 Uiso 1 1 d
H37 H -0.0143 0.5715 0.4599 0.258 Uiso 1 1 d
H38 H 0.0558 0.5917 0.3967 0.258 Uiso 1 1 d
H39 H 0.0852 0.5326 0.4244 0.258 Uiso 1 1 d
H40 H 0.2434 0.4461 0.7107 0.056 Uiso 1 1 d
H41 H 0.4841 0.4326 0.7462 0.078 Uiso 1 1 d
H42 H 0.5245 0.4683 0.6859 0.078 Uiso 1 1 d
H43 H 0.4518 0.4952 0.7446 0.078 Uiso 1 1 d
H44 H 0.2251 0.3911 0.6098 0.074 Uiso 1 1 d
H45 H 0.3820 0.4038 0.5998 0.074 Uiso 1 1 d
H46 H 0.3462 0.3675 0.6606 0.074 Uiso 1 1 d
H47 H 0.0716 0.8272 0.4157 0.089 Uiso 1 1 d
H48 H -0.0498 0.8438 0.3089 0.100 Uiso 1 1 d
H49 H -0.2593 0.7926 0.2771 0.091 Uiso 1 1 d
H50 H -0.3461 0.7289 0.3497 0.099 Uiso 1 1 d
H51 H -0.2265 0.7165 0.4622 0.079 Uiso 1 1 d
H52 H 0.2604 0.7198 0.4787 0.089 Uiso 1 1 d
H53 H 0.5112 0.7353 0.4837 0.103 Uiso 1 1 d
H54 H 0.6067 0.8124 0.5428 0.107 Uiso 1 1 d
H55 H 0.4673 0.8764 0.5975 0.116 Uiso 1 1 d
H56 H 0.2196 0.8543 0.6004 0.094 Uiso 1 1 d
H57 H -0.1094 0.7729 0.6709 0.074 Uiso 1 1 d
H58 H -0.2401 0.8402 0.7231 0.110 Uiso 1 1 d
H59 H -0.2877 0.9276 0.6691 0.107 Uiso 1 1 d
H60 H -0.2066 0.9467 0.5617 0.107 Uiso 1 1 d
H61 H -0.0644 0.8799 0.5138 0.071 Uiso 1 1 d

loop_
_atom_site_aniso_label
_atom_site_aniso_U_11
_atom_site_aniso_U_22
_atom_site_aniso_U_33
_atom_site_aniso_U_23
_atom_site_aniso_U_13
_atom_site_aniso_U_12
Co1 0.0168(6) 0.0450(7) 0.0590(9) 0.0049(7) 0.0086(6) 0.0004(6)
Si1 0.0242(15) 0.0507(16) 0.059(2) 0.0035(14) 0.0113(14) -0.0067(12)
O1 0.020(4) 0.053(4) 0.098(6) 0.013(4) 0.013(4) -0.005(3)
N11 0.006(3) 0.046(5) 0.071(6) 0.001(4) 0.004(4) -0.003(3)
N12 0.017(4) 0.053(5) 0.052(6) -0.004(4) 0.010(4) -0.003(3)
N21 0.021(4) 0.029(4) 0.062(6) 0.008(4) 0.007(4) 0.006(3)
N22 0.020(4) 0.034(4) 0.078(7) 0.004(4) 0.012(4) 0.001(3)
N31 0.027(5) 0.071(5) 0.027(5) -0.002(4) 0.000(4) -0.011(4)
N32 0.015(4) 0.077(6) 0.037(5) 0.007(4) -0.004(4) -0.004(4)
C11 0.034(6) 0.060(7) 0.050(7) -0.002(5) 0.007(5) -0.020(5)
C12 0.041(7) 0.056(6) 0.050(7) 0.002(5) -0.001(5) -0.006(5)
C13 0.042(7) 0.069(7) 0.033(6) -0.005(5) 0.007(5) 0.012(5)
C14 0.049(7) 0.042(6) 0.073(8) 0.014(5) -0.013(6) -0.008(5)
C15 0.20(2) 0.044(9) 0.159(16) -0.011(8) 0.051(14) 0.012(10)
C16 0.065(11) 0.112(12) 0.24(2) 0.065(12) -0.030(12) -0.065(9)
C17 0.050(8) 0.068(7) 0.065(8) 0.003(6) -0.003(6) 0.011(6)
C18 0.060(9) 0.068(8) 0.101(11) 0.018(7) -0.003(8) -0.002(6)
C19 0.028(7) 0.136(12) 0.106(11) 0.001(9) -0.011(7) 0.039(8)
C21 0.012(5) 0.062(6) 0.073(8) 0.003(6) 0.014(5) 0.001(4)
C22 0.024(5) 0.039(5) 0.070(8) 0.010(5) 0.017(5) -0.008(4)
C23 0.025(5) 0.051(6) 0.057(7) 0.023(5) -0.001(5) -0.001(4)
C24 0.019(5) 0.052(6) 0.081(9) 0.004(5) 0.012(5) -0.001(4)
C25 0.025(6) 0.097(9) 0.059(8) 0.012(7) 0.009(5) 0.004(6)
C26 0.017(6) 0.088(9) 0.120(11) -0.003(7) 0.022(6) 0.001(5)
C27 0.009(5) 0.076(7) 0.080(9) 0.015(6) 0.010(5) -0.001(5)
C28 0.053(9) 0.078(9) 0.137(13) 0.010(8) -0.003(9) 0.000(7)
C29 0.116(14) 0.135(12) 0.092(12) 0.040(10) 0.055(10) 0.063(11)
C31 0.032(6) 0.078(7) 0.006(5) -0.009(5) -0.010(4) -0.012(5)
C32 0.025(6) 0.056(6) 0.060(8) -0.015(5) 0.007(5) 0.002(5)
C33 0.017(5) 0.046(5) 0.045(7) -0.011(5) 0.002(4) 0.015(4)
C34 0.046(7) 0.086(8) 0.039(7) -0.008(6) 0.019(5) 0.002(6)
C35 0.046(9) 0.223(19) 0.142(15) 0.096(14) 0.048(10) 0.040(11)
C36 0.064(12) 0.43(4) 0.118(16) 0.13(2) -0.039(11) -0.090(18)
C37 0.025(6) 0.054(6) 0.067(8) -0.004(5) 0.012(5) 0.002(4)
C38 0.029(7) 0.081(8) 0.095(10) -0.009(7) 0.006(6) 0.001(6)
C39 0.050(7) 0.032(6) 0.106(10) 0.004(5) 0.004(7) 0.010(5)
C41 0.053(7) 0.033(5) 0.073(8) -0.003(5) 0.025(6) -0.007(5)
C42 0.055(8) 0.075(8) 0.054(8) 0.031(6) 0.010(6) 0.003(6)
C43 0.074(10) 0.104(11) 0.076(10) 0.010(8) 0.022(8) -0.017(9)
C44 0.082(11) 0.095(10) 0.050(9) 0.007(7) -0.004(7) 0.013(8)
C45 0.052(8) 0.093(10) 0.085(11) 0.008(8) -0.020(8) 0.000(7)
C46 0.051(7) 0.071(8) 0.063(8) -0.013(6) 0.017(6) -0.036(6)
C51 0.030(6) 0.065(7) 0.063(8) 0.012(6) -0.002(5) -0.004(5)
C52 0.018(6) 0.043(6) 0.175(14) 0.005(7) 0.019(7) -0.003(4)
C53 0.023(7) 0.112(11) 0.127(13) 0.024(10) 0.017(7) 0.015(7)
C54 0.025(7) 0.130(13) 0.128(14) 0.047(11) 0.000(8) -0.009(8)
C55 0.033(7) 0.105(11) 0.137(14) -0.019(10) 0.008(8) -0.022(8)
C56 0.027(6) 0.107(10) 0.089(10) 0.002(8) 0.011(6) -0.011(6)
C61 0.034(6) 0.048(6) 0.057(7) 0.001(5) -0.003(5) 0.002(5)
C62 0.050(8) 0.067(8) 0.072(9) -0.009(6) -0.003(7) 0.010(6)
C63 0.047(8) 0.095(10) 0.127(13) -0.043(10) 0.024(8) -0.019(8)
C64 0.031(7) 0.128(13) 0.115(13) -0.075(11) 0.007(8) -0.007(8)
C65 0.050(9) 0.076(9) 0.130(14) -0.016(9) -0.012(9) 0.021(7)
C66 0.033(6) 0.057(7) 0.078(9) -0.013(6) -0.001(6) 0.010(5)
B1 0.018(6) 0.071(8) 0.043(8) 0.007(6) -0.002(5) 0.002(5)

loop_
_atom_type_symbol
_atom_type_description
_atom_type_scat_dispersion_real
_atom_type_scat_dispersion_imag
_atom_type_scat_source
C C 0.0033 0.0016 'International Tables Vol C Tables 4.2.6.8 and 6.1.1.4'
H H 0.0000 0.0000 'International Tables Vol C Tables 4.2.6.8 and 6.1.1.4'
N N 0.0061 0.0033 'International Tables Vol C Tables 4.2.6.8 and 6.1.1.4'
Co Co 0.3494 0.9721 'International Tables Vol C Tables 4.2.6.8 and 6.1.1.4'
Si Si 0.0817 0.0704 'International Tables Vol C Tables 4.2.6.8 and 6.1.1.4'
B B 0.0013 0.0007 'International Tables Vol C Tables 4.2.6.8 and 6.1.1.4'
O O 0.0106 0.0060 'International Tables Vol C Tables 4.2.6.8 and 6.1.1.4'

loop_
_geom_angle_atom_site_label_1
_geom_angle_atom_site_label_2
_geom_angle_atom_site_label_3
_geom_angle
_geom_angle_publ_flag
O1 Co1 N21 120.3(3) yes
O1 Co1 N31 123.8(3) yes
N21 Co1 N31 91.4(3) yes
O1 Co1 N11 125.2(3) yes
N21 Co1 N11 93.0(3) yes
N31 Co1 N11 94.3(3) yes
O1 Si1 C41 114.4(4) yes
O1 Si1 C51 111.9(4) yes
C41 Si1 C51 107.0(5) yes
O1 Si1 C61 110.3(4) yes
C41 Si1 C61 103.5(5) yes
C51 Si1 C61 109.2(5) yes
Si1 O1 Co1 153.0(4) yes
C11 N11 N12 109.7(8) yes
C11 N11 Co1 138.0(7) yes
N12 N11 Co1 112.3(5) yes
C13 N12 N11 108.0(8) yes
C13 N12 B1 131.8(9) yes
N11 N12 B1 120.2(8) yes
N22 N21 C21 107.5(7) yes
N22 N21 Co1 114.2(5) yes
C21 N21 Co1 138.0(6) yes
N21 N22 C23 112.4(7) yes
N21 N22 B1 119.3(7) yes
C23 N22 B1 128.2(8) yes
C31 N31 N32 110.1(8) yes
C31 N31 Co1 137.5(7) yes
N32 N31 Co1 112.0(6) yes
N31 N32 C33 109.3(8) yes
N31 N32 B1 122.0(8) yes
C33 N32 B1 128.7(8) yes
N11 C11 C12 106.0(9) yes
N11 C11 C14 124.0(10) yes
C12 C11 C14 129.8(9) yes
C13 C12 C11 107.3(9) yes
N12 C13 C12 109.1(9) yes
N12 C13 C17 121.2(10) yes
C12 C13 C17 129.7(10) yes
C11 C14 C15 110.2(11) yes
C11 C14 C16 109.4(10) yes
C15 C14 C16 111.3(12) yes
C18 C17 C13 111.1(9) yes
C18 C17 C19 108.3(10) yes
C13 C17 C19 107.9(10) yes
C22 C21 N21 107.1(8) yes
C22 C21 C24 133.1(9) yes
N21 C21 C24 119.5(9) yes
C21 C22 C23 110.1(8) yes
N22 C23 C22 102.9(7) yes
N22 C23 C27 126.1(8) yes
C22 C23 C27 131.0(9) yes
C25 C24 C21 112.8(9) yes
C25 C24 C26 112.4(9) yes
C21 C24 C26 109.9(9) yes
C23 C27 C28 110.2(10) yes
C23 C27 C29 112.3(9) yes
C28 C27 C29 110.8(11) yes
N31 C31 C32 107.1(8) yes
N31 C31 C34 124.5(10) yes
C32 C31 C34 128.4(9) yes
C33 C32 C31 108.4(8) yes
N32 C33 C32 105.0(8) yes
N32 C33 C37 123.9(8) yes
C32 C33 C37 131.0(8) yes
C31 C34 C35 116.3(11) yes
C31 C34 C36 113.5(11) yes
C35 C34 C36 107.1(13) yes
C33 C37 C38 110.3(8) yes
C33 C37 C39 111.3(9) yes
C38 C37 C39 110.8(9) yes
C42 C41 C46 113.7(11) yes
C42 C41 Si1 124.8(9) yes
C46 C41 Si1 120.5(8) yes
C43 C42 C41 127.2(12) yes
C42 C43 C44 116.5(12) yes
C45 C44 C43 121.5(12) yes
C44 C45 C46 119.8(12) yes
C45 C46 C41 121.3(10) yes
C56 C51 C52 117.9(10) yes
C56 C51 Si1 124.6(9) yes
C52 C51 Si1 117.5(8) yes
C51 C52 C53 119.7(11) yes
C54 C53 C52 119.5(13) yes
C53 C54 C55 124.6(12) yes
C54 C55 C56 114.6(12) yes
C51 C56 C55 123.5(12) yes
C66 C61 C62 115.9(10) yes
C66 C61 Si1 122.4(9) yes
C62 C61 Si1 121.5(8) yes
C63 C62 C61 122.2(12) yes
C62 C63 C64 120.5(14) yes
C65 C64 C63 119.5(13) yes
C64 C65 C66 118.6(13) yes
C61 C66 C65 123.1(12) yes
N12 B1 N32 111.5(8) yes
N12 B1 N22 107.4(8) yes
N32 B1 N22 107.0(8) yes

loop_
_geom_bond_atom_site_label_1
_geom_bond_atom_site_label_2
_geom_bond_distance
_geom_bond_publ_flag
Co1 O1 1.846(7) yes
Co1 N21 2.038(7) yes
Co1 N31 2.054(8) yes
Co1 N11 2.056(8) yes
Si1 O1 1.571(7) yes
Si1 C41 1.853(11) yes
Si1 C51 1.877(11) yes
Si1 C61 1.885(11) yes
N11 C11 1.340(11) yes
N11 N12 1.401(10) yes
N12 C13 1.333(12) yes
N12 B1 1.533(14) yes
N21 N22 1.343(10) yes
N21 C21 1.373(11) yes
N22 C23 1.378(11) yes
N22 B1 1.619(13) yes
N31 C31 1.312(11) yes
N31 N32 1.357(10) yes
N32 C33 1.378(10) yes
N32 B1 1.554(14) yes
C11 C12 1.433(14) yes
C11 C14 1.458(13) yes
C12 C13 1.377(13) yes
C13 C17 1.529(14) yes
C14 C15 1.504(19) yes
C14 C16 1.527(16) yes
C17 C18 1.524(17) yes
C17 C19 1.584(17) yes
C21 C22 1.372(12) yes
C21 C24 1.480(13) yes
C22 C23 1.410(13) yes
C23 C27 1.443(13) yes
C24 C25 1.474(14) yes
C24 C26 1.561(13) yes
C27 C28 1.529(16) yes
C27 C29 1.530(16) yes
C31 C32 1.406(13) yes
C31 C34 1.432(13) yes
C32 C33 1.388(12) yes
C33 C37 1.497(13) yes
C34 C35 1.487(16) yes
C34 C36 1.532(19) yes
C37 C38 1.518(14) yes
C37 C39 1.523(14) yes
C41 C42 1.379(13) yes
C41 C46 1.425(14) yes
C42 C43 1.354(16) yes
C43 C44 1.402(18) yes
C44 C45 1.347(17) yes
C45 C46 1.407(15) yes
C51 C56 1.378(15) yes
C51 C52 1.407(15) yes
C52 C53 1.412(15) yes
C53 C54 1.336(19) yes
C54 C55 1.391(19) yes
C55 C56 1.423(15) yes
C61 C66 1.386(13) yes
C61 C62 1.416(15) yes
C62 C63 1.361(16) yes
C63 C64 1.40(2) yes
C64 C65 1.387(19) yes
C65 C66 1.404(16) yes
